data_1517820
loop_
_publ_author_name
'Jacob W. Uebler'
'Amy L. Pochodylo'
'Robert L. LaDuca'

_publ_section_title
;
 Copper glutarate coordination polymers with dipyridylamide ligands:
 Effect of donor disposition and steric bulk on structure
;
_journal_name_full
;
Inorganica Chimica Acta
;
_journal_page_first 31
_journal_page_last 42
_journal_volume 405
_journal_year 2013
_chemical_formula_sum 'C56 H62 Cu3 N12 O24 S2'
_chemical_formula_weight 1541.92
_space_group_IT_number 2
_symmetry_cell_setting triclinic
_symmetry_space_group_name_Hall '-P 1'
_symmetry_space_group_name_H-M 'P -1'
_atom_sites_solution_hydrogens geom
_atom_sites_solution_primary direct
_atom_sites_solution_secondary difmap
_cell_angle_alpha 110.2510(10)
_cell_angle_beta 97.2090(10)
_cell_angle_gamma 105.7790(10)
_cell_formula_units_Z 1
_cell_length_a 10.2538(7)
_cell_length_b 11.2279(8)
_cell_length_c 15.3232(11)
_cell_measurement_reflns_used 9979
_cell_measurement_temperature 173(2)
_cell_measurement_theta_max 25.28
_cell_measurement_theta_min 2.27
_cell_volume 1544.88(19)
_computing_cell_refinement 'Bruker SAINT'
_computing_data_collection 'Bruker APEX2'
_computing_data_reduction 'Bruker SAINT'
_computing_molecular_graphics 'Bruker SHELXTL'
_computing_publication_material 'Bruker SHELXTL'
_computing_structure_refinement 'SHELXL-97 (Sheldrick, 2008)'
_computing_structure_solution 'SHELXS-97 (Sheldrick, 2008)'
_diffrn_ambient_temperature 173(2)
_diffrn_measured_fraction_theta_full 1.000
_diffrn_measured_fraction_theta_max 0.998
_diffrn_measurement_device_type 'Bruker APEX-II CCD'
_diffrn_measurement_method '\f and \w scans'
_diffrn_radiation_monochromator graphite
_diffrn_radiation_source 'fine-focus sealed tube'
_diffrn_radiation_type MoK\a
_diffrn_radiation_wavelength 0.71073
_diffrn_reflns_av_R_equivalents 0.0312
_diffrn_reflns_av_sigmaI/netI 0.0253
_diffrn_reflns_limit_h_max 12
_diffrn_reflns_limit_h_min -12
_diffrn_reflns_limit_k_max 13
_diffrn_reflns_limit_k_min -13
_diffrn_reflns_limit_l_max 18
_diffrn_reflns_limit_l_min -18
_diffrn_reflns_number 25383
_diffrn_reflns_theta_full 25.00
_diffrn_reflns_theta_max 25.32
_diffrn_reflns_theta_min 1.99
_exptl_absorpt_coefficient_mu 1.185
_exptl_absorpt_correction_T_max 0.8689
_exptl_absorpt_correction_T_min 0.7731
_exptl_absorpt_correction_type multi-scan
_exptl_absorpt_process_details sadabs
_exptl_crystal_colour blue
_exptl_crystal_density_diffrn 1.657
_exptl_crystal_density_method 'not measured'
_exptl_crystal_description block
_exptl_crystal_F_000 793
_exptl_crystal_size_max 0.23
_exptl_crystal_size_mid 0.20
_exptl_crystal_size_min 0.12
_refine_diff_density_max 0.931
_refine_diff_density_min -0.456
_refine_diff_density_rms 0.071
_refine_ls_extinction_method none
_refine_ls_goodness_of_fit_ref 1.034
_refine_ls_hydrogen_treatment mixed
_refine_ls_matrix_type full
_refine_ls_number_parameters 522
_refine_ls_number_reflns 5646
_refine_ls_number_restraints 9
_refine_ls_restrained_S_all 1.034
_refine_ls_R_factor_all 0.0423
_refine_ls_R_factor_gt 0.0353
_refine_ls_shift/su_max 0.001
_refine_ls_shift/su_mean 0.000
_refine_ls_structure_factor_coef Fsqd
_refine_ls_weighting_details 'calc w=1/[\s^2^(Fo^2^)+(0.0467P)^2^+2.1267P] where P=(Fo^2^+2Fc^2^)/3'
_refine_ls_weighting_scheme calc
_refine_ls_wR_factor_gt 0.0902
_refine_ls_wR_factor_ref 0.0952
_reflns_number_gt 4902
_reflns_number_total 5646
_reflns_threshold_expression >2sigma(I)
_cod_data_source_file ICA-2013-405-31-42-1.cif
_cod_data_source_block p1b
_cod_original_sg_symbol_H-M P-1
_cod_database_code 1517820

loop_
_symmetry_equiv_pos_as_xyz
'x, y, z'
'-x, -y, -z'

loop_
_atom_site_label
_atom_site_type_symbol
_atom_site_fract_x
_atom_site_fract_y
_atom_site_fract_z
_atom_site_U_iso_or_equiv
_atom_site_adp_type
_atom_site_occupancy
_atom_site_symmetry_multiplicity
_atom_site_calc_flag
_atom_site_refinement_flags
_atom_site_disorder_assembly
_atom_site_disorder_group
Cu1 Cu 0.0000 0.0000 0.0000 0.01938(12) Uani 1 2 d S . .
Cu2 Cu -0.23449(3) 0.56049(3) -0.44959(2) 0.01992(10) Uani 1 1 d . . .
S1 S 0.08360(19) -0.0101(2) 0.24351(15) 0.0189(3) Uani 0.845(5) 1 d P A 1
O5 O -0.0203(3) 0.0344(2) 0.29161(19) 0.0345(8) Uani 0.845(5) 1 d P A 1
O6 O 0.2219(3) 0.0521(3) 0.3106(2) 0.0375(8) Uani 0.845(5) 1 d P A 1
S1A S 0.1306(15) -0.0189(12) 0.2371(9) 0.032(2) Uani 0.155(5) 1 d P A 2
O5A O 0.2575(14) -0.0428(14) 0.2178(10) 0.036(4) Uani 0.155(5) 1 d P A 2
O6A O 0.155(3) 0.0839(15) 0.3311(11) 0.050(6) Uani 0.155(5) 1 d P A 2
O1 O -0.1807(2) 0.5232(2) 0.00763(13) 0.0295(5) Uani 1 1 d . . .
O2 O 0.4890(2) 0.3876(2) -0.11984(16) 0.0395(6) Uani 1 1 d . . .
O3 O 0.0392(2) -0.15704(19) 0.21186(14) 0.0253(4) Uani 1 1 d . . .
O4 O 0.0860(2) 0.02782(19) 0.16171(14) 0.0288(5) Uani 1 1 d . . .
O9 O -0.3583(2) 0.6804(2) -0.38282(14) 0.0244(4) Uani 1 1 d D . .
H9A H -0.441(2) 0.667(3) -0.411(2) 0.029 Uiso 1 1 d D . .
H9B H -0.315(3) 0.7631(19) -0.360(2) 0.029 Uiso 1 1 d D . .
O10 O -0.0483(2) 0.7019(2) -0.37528(14) 0.0246(4) Uani 1 1 d D . .
H10A H -0.035(3) 0.7835(19) -0.352(2) 0.029 Uiso 1 1 d D . .
H10B H 0.023(2) 0.687(3) -0.390(2) 0.029 Uiso 1 1 d D . .
O11 O -0.36740(19) 0.37916(19) -0.54104(14) 0.0245(4) Uani 1 1 d . B .
O12 O -0.1722(2) 0.3622(2) -0.57827(16) 0.0364(5) Uani 1 1 d . B .
N1 N -0.0679(2) 0.1617(2) 0.05253(16) 0.0209(5) Uani 1 1 d . . .
N2 N -0.2282(2) 0.4911(2) -0.34462(16) 0.0247(5) Uani 1 1 d . . .
N3 N 0.1957(2) 0.1266(2) 0.01255(16) 0.0216(5) Uani 1 1 d . . .
N4 N 0.2591(2) 0.2868(3) -0.19786(17) 0.0270(5) Uani 1 1 d D . .
H4N H 0.177(2) 0.244(3) -0.194(2) 0.032 Uiso 1 1 d D . .
N5 N -0.1756(3) 0.3537(2) -0.12523(16) 0.0266(5) Uani 1 1 d D . .
H5N H -0.155(3) 0.280(2) -0.145(2) 0.032 Uiso 1 1 d D . .
N6 N 0.2421(2) 0.3778(2) -0.44155(16) 0.0231(5) Uani 1 1 d . . .
C1 C -0.0924(3) 0.2293(3) -0.00125(19) 0.0215(6) Uani 1 1 d . A .
H1 H -0.0768 0.2012 -0.0639 0.026 Uiso 1 1 calc R . .
C2 C -0.1392(3) 0.3377(3) 0.02982(18) 0.0195(5) Uani 1 1 d . . .
C3 C -0.1580(3) 0.3808(3) 0.1224(2) 0.0254(6) Uani 1 1 d . A .
H3 H -0.1870 0.4568 0.1470 0.031 Uiso 1 1 calc R . .
C4 C -0.1339(3) 0.3113(3) 0.1781(2) 0.0288(6) Uani 1 1 d . . .
H4 H -0.1475 0.3382 0.2413 0.035 Uiso 1 1 calc R A .
C5 C -0.0898(3) 0.2026(3) 0.14106(19) 0.0248(6) Uani 1 1 d . A .
H5 H -0.0743 0.1549 0.1796 0.030 Uiso 1 1 calc R . .
C6 C -0.1669(3) 0.4148(3) -0.02948(18) 0.0203(5) Uani 1 1 d . A .
C7 C 0.2607(3) 0.3195(3) -0.2776(2) 0.0244(6) Uani 1 1 d . . .
C8 C -0.1977(3) 0.4038(3) -0.19507(19) 0.0238(6) Uani 1 1 d . . .
C9 C -0.2183(3) 0.5257(3) -0.17997(19) 0.0233(6) Uani 1 1 d . . .
H9 H -0.2238 0.5811 -0.1186 0.028 Uiso 1 1 calc R . .
C10 C -0.1996(5) 0.3250(4) -0.2877(2) 0.0480(10) Uani 1 1 d . . .
H10 H -0.1904 0.2388 -0.3021 0.058 Uiso 1 1 calc R . .
C11 C -0.2148(5) 0.3715(4) -0.3588(2) 0.0478(10) Uani 1 1 d . . .
H11 H -0.2158 0.3152 -0.4217 0.057 Uiso 1 1 calc R . .
C12 C -0.2306(3) 0.5652(3) -0.25586(19) 0.0244(6) Uani 1 1 d . . .
H12 H -0.2413 0.6504 -0.2440 0.029 Uiso 1 1 calc R . .
C13 C 0.3054(3) 0.1564(3) 0.0832(2) 0.0331(7) Uani 1 1 d . A .
H13 H 0.2930 0.1184 0.1295 0.040 Uiso 1 1 calc R . .
C14 C 0.4363(4) 0.2411(4) 0.0909(3) 0.0489(10) Uani 1 1 d . . .
H14 H 0.5119 0.2619 0.1426 0.059 Uiso 1 1 calc R A .
C15 C 0.4570(3) 0.2951(4) 0.0238(2) 0.0395(8) Uani 1 1 d . A .
H15 H 0.5467 0.3534 0.0285 0.047 Uiso 1 1 calc R . .
C16 C 0.3454(3) 0.2633(3) -0.05053(19) 0.0235(6) Uani 1 1 d . . .
C17 C 0.3717(3) 0.3196(3) -0.1250(2) 0.0254(6) Uani 1 1 d . A .
C18 C 0.2168(3) 0.1804(3) -0.05236(19) 0.0239(6) Uani 1 1 d . A .
H18 H 0.1391 0.1604 -0.1023 0.029 Uiso 1 1 calc R . .
C19 C 0.1338(3) 0.2850(4) -0.3400(3) 0.0507(10) Uani 1 1 d . . .
H19 H 0.0496 0.2397 -0.3281 0.061 Uiso 1 1 calc R . .
C20 C 0.3794(3) 0.3830(3) -0.3005(2) 0.0320(7) Uani 1 1 d . . .
H20 H 0.4694 0.4086 -0.2605 0.038 Uiso 1 1 calc R . .
C21 C 0.3645(3) 0.4083(3) -0.3819(2) 0.0304(7) Uani 1 1 d . . .
H21 H 0.4470 0.4505 -0.3971 0.036 Uiso 1 1 calc R . .
C22 C 0.1294(3) 0.3161(4) -0.4191(2) 0.0475(10) Uani 1 1 d . . .
H22 H 0.0407 0.2921 -0.4602 0.057 Uiso 1 1 calc R . .
C24 C -0.2999(3) 0.3152(3) -0.5932(2) 0.0277(6) Uani 1 1 d . . .
C23 C -0.3738(7) 0.1826(8) -0.6793(4) 0.0306(16) Uani 0.665(7) 1 d P B 1
H23A H -0.3121 0.1665 -0.7237 0.037 Uiso 0.665(7) 1 calc PR B 1
H23B H -0.4598 0.1862 -0.7142 0.037 Uiso 0.665(7) 1 calc PR B 1
C25 C -0.4124(5) 0.0642(5) -0.6431(4) 0.0367(13) Uani 0.665(7) 1 d P B 1
H25 H -0.4687 0.0856 -0.5947 0.044 Uiso 0.665(7) 1 calc PR B 1
C26 C -0.5036(6) -0.0655(6) -0.7306(5) 0.060(2) Uani 0.665(7) 1 d P B 1
H26A H -0.5864 -0.0512 -0.7586 0.090 Uiso 0.665(7) 1 calc PR B 1
H26B H -0.5328 -0.1402 -0.7101 0.090 Uiso 0.665(7) 1 calc PR B 1
H26C H -0.4495 -0.0874 -0.7786 0.090 Uiso 0.665(7) 1 calc PR B 1
C27 C -0.2830(6) 0.0508(5) -0.5969(4) 0.0367(13) Uani 0.665(7) 1 d P B 1
H27A H -0.2463 -0.0022 -0.6479 0.044 Uiso 0.665(7) 1 calc PR B 1
H27B H -0.2118 0.1419 -0.5630 0.044 Uiso 0.665(7) 1 calc PR B 1
C28 C -0.3012(5) -0.0134(4) -0.5288(3) 0.0304(12) Uani 0.665(7) 1 d P B 1
C23A C -0.4057(17) 0.1736(16) -0.6470(18) 0.084(8) Uani 0.335(7) 1 d P B 2
H23C H -0.4612 0.1519 -0.6027 0.101 Uiso 0.335(7) 1 calc PR B 2
H23D H -0.4707 0.1748 -0.7000 0.101 Uiso 0.335(7) 1 calc PR B 2
C25A C -0.352(3) 0.0648(18) -0.6872(13) 0.105(4) Uani 0.335(7) 1 d P B 2
H25A H -0.2530 0.1041 -0.6889 0.125 Uiso 0.335(7) 1 calc PR B 2
C26A C -0.359(3) -0.031(2) -0.6329(13) 0.105(4) Uani 0.335(7) 1 d P B 2
H26D H -0.3022 0.0214 -0.5670 0.157 Uiso 0.335(7) 1 calc PR B 2
H26E H -0.3234 -0.1022 -0.6657 0.157 Uiso 0.335(7) 1 calc PR B 2
H26F H -0.4563 -0.0708 -0.6319 0.157 Uiso 0.335(7) 1 calc PR B 2
C27A C -0.441(2) -0.0196(18) -0.7910(12) 0.105(4) Uani 0.335(7) 1 d P B 2
H27C H -0.4076 -0.0974 -0.8079 0.125 Uiso 0.335(7) 1 calc PR B 2
H27D H -0.5335 -0.0543 -0.7784 0.125 Uiso 0.335(7) 1 calc PR B 2
C28A C -0.483(2) -0.0224(18) -0.8795(13) 0.105(4) Uani 0.335(7) 1 d P B 2
O14A O -0.3901(17) 0.0547(17) -0.8959(11) 0.0744(10) Uani 0.20 1 d P B 2
O13A O -0.6109(17) -0.0950(16) -0.9487(12) 0.0744(10) Uani 0.20 1 d P B 2
O13 O -0.4124(6) -0.1037(6) -0.5364(4) 0.0744(10) Uani 0.60 1 d P C 3
O14 O -0.1898(6) 0.0241(6) -0.4605(4) 0.0744(10) Uani 0.60 1 d PD D 3
H14A H -0.273(3) 0.012(6) -0.459(4) 0.089 Uiso 1 1 d D E 3
O13B O -0.1966(17) 0.1116(17) -0.4854(11) 0.0744(10) Uani 0.20 1 d P F 4
O14B O -0.3296(19) -0.0852(18) -0.4942(13) 0.0744(10) Uani 0.20 1 d P G 4

loop_
_atom_site_aniso_label
_atom_site_aniso_U_11
_atom_site_aniso_U_22
_atom_site_aniso_U_33
_atom_site_aniso_U_23
_atom_site_aniso_U_13
_atom_site_aniso_U_12
Cu1 0.0248(2) 0.0165(2) 0.0200(2) 0.01096(19) 0.00683(19) 0.00641(19)
Cu2 0.02183(18) 0.02515(19) 0.01716(18) 0.01235(14) 0.00600(13) 0.00893(14)
S1 0.0227(8) 0.0170(5) 0.0175(5) 0.0083(4) 0.0047(6) 0.0056(6)
O5 0.0426(16) 0.0266(14) 0.0434(16) 0.0154(12) 0.0280(13) 0.0155(12)
O6 0.0313(16) 0.0291(17) 0.0423(19) 0.0139(15) -0.0085(14) 0.0033(13)
S1A 0.052(7) 0.022(3) 0.020(4) 0.013(3) 0.000(5) 0.007(5)
O5A 0.027(8) 0.040(9) 0.039(9) 0.028(7) -0.001(6) -0.001(6)
O6A 0.111(19) 0.017(8) 0.016(8) 0.007(6) 0.001(9) 0.018(10)
O1 0.0475(13) 0.0264(11) 0.0212(10) 0.0114(9) 0.0088(9) 0.0196(10)
O2 0.0296(12) 0.0482(14) 0.0369(13) 0.0289(11) 0.0011(10) -0.0053(10)
O3 0.0316(11) 0.0194(10) 0.0260(10) 0.0136(8) 0.0046(8) 0.0055(8)
O4 0.0435(12) 0.0232(10) 0.0244(10) 0.0157(9) 0.0096(9) 0.0097(9)
O9 0.0203(10) 0.0251(10) 0.0296(11) 0.0125(9) 0.0052(8) 0.0087(9)
O10 0.0229(10) 0.0248(10) 0.0251(10) 0.0071(9) 0.0052(8) 0.0108(9)
O11 0.0195(9) 0.0276(10) 0.0308(11) 0.0182(9) 0.0051(8) 0.0064(8)
O12 0.0290(12) 0.0394(13) 0.0402(13) 0.0110(10) 0.0104(10) 0.0165(10)
N1 0.0250(12) 0.0207(11) 0.0198(11) 0.0119(9) 0.0060(9) 0.0068(10)
N2 0.0304(13) 0.0304(13) 0.0201(12) 0.0138(10) 0.0077(10) 0.0149(11)
N3 0.0273(12) 0.0188(11) 0.0214(12) 0.0111(9) 0.0072(10) 0.0071(10)
N4 0.0238(12) 0.0357(14) 0.0250(13) 0.0211(11) 0.0071(10) 0.0030(11)
N5 0.0448(15) 0.0242(12) 0.0184(12) 0.0112(10) 0.0081(10) 0.0192(11)
N6 0.0241(12) 0.0252(12) 0.0216(12) 0.0126(10) 0.0069(10) 0.0058(10)
C1 0.0284(14) 0.0204(13) 0.0164(13) 0.0093(11) 0.0064(11) 0.0064(11)
C2 0.0211(13) 0.0198(13) 0.0178(13) 0.0099(11) 0.0038(10) 0.0046(11)
C3 0.0304(15) 0.0298(15) 0.0227(14) 0.0124(12) 0.0094(12) 0.0164(13)
C4 0.0392(17) 0.0387(17) 0.0174(14) 0.0148(13) 0.0125(12) 0.0194(14)
C5 0.0295(15) 0.0312(15) 0.0206(14) 0.0166(12) 0.0086(12) 0.0113(13)
C6 0.0203(13) 0.0231(14) 0.0182(13) 0.0098(11) 0.0043(10) 0.0066(11)
C7 0.0286(15) 0.0257(14) 0.0219(14) 0.0139(12) 0.0068(12) 0.0078(12)
C8 0.0282(15) 0.0279(15) 0.0197(14) 0.0127(12) 0.0060(11) 0.0123(12)
C9 0.0306(15) 0.0243(14) 0.0194(13) 0.0109(11) 0.0088(11) 0.0120(12)
C10 0.097(3) 0.043(2) 0.0253(17) 0.0175(15) 0.0194(18) 0.050(2)
C11 0.092(3) 0.053(2) 0.0215(16) 0.0185(15) 0.0213(17) 0.053(2)
C12 0.0311(15) 0.0227(14) 0.0212(14) 0.0106(12) 0.0057(12) 0.0100(12)
C13 0.0334(16) 0.0420(18) 0.0277(16) 0.0247(14) 0.0036(13) 0.0063(14)
C14 0.0328(18) 0.075(3) 0.0374(19) 0.0392(19) -0.0032(15) -0.0007(18)
C15 0.0270(16) 0.052(2) 0.0351(18) 0.0272(16) 0.0012(13) -0.0029(15)
C16 0.0270(14) 0.0225(14) 0.0212(14) 0.0111(11) 0.0053(11) 0.0056(12)
C17 0.0280(15) 0.0235(14) 0.0252(15) 0.0137(12) 0.0067(12) 0.0044(12)
C18 0.0275(15) 0.0249(14) 0.0217(14) 0.0146(12) 0.0028(11) 0.0072(12)
C19 0.0247(16) 0.085(3) 0.043(2) 0.046(2) 0.0039(15) -0.0060(17)
C20 0.0239(15) 0.0469(19) 0.0352(17) 0.0306(15) 0.0065(13) 0.0088(14)
C21 0.0218(14) 0.0419(18) 0.0371(17) 0.0287(15) 0.0090(13) 0.0074(13)
C22 0.0230(16) 0.082(3) 0.0378(19) 0.041(2) 0.0012(14) -0.0022(17)
C24 0.0271(15) 0.0234(15) 0.0344(16) 0.0141(13) 0.0005(13) 0.0108(12)
C23 0.029(4) 0.035(3) 0.021(2) 0.007(2) 0.011(2) 0.005(3)
C25 0.039(3) 0.027(3) 0.033(3) 0.001(2) 0.013(2) 0.007(2)
C26 0.048(4) 0.033(3) 0.071(5) 0.000(3) -0.006(3) 0.007(3)
C27 0.044(3) 0.026(3) 0.040(3) 0.011(2) 0.018(2) 0.011(2)
C28 0.043(3) 0.023(2) 0.022(2) 0.0030(19) 0.008(2) 0.015(2)
C23A 0.030(7) 0.021(7) 0.17(2) -0.006(11) 0.034(11) 0.007(5)
C25A 0.180(11) 0.083(7) 0.079(6) 0.022(5) 0.054(7) 0.090(8)
C26A 0.180(11) 0.083(7) 0.079(6) 0.022(5) 0.054(7) 0.090(8)
C27A 0.180(11) 0.083(7) 0.079(6) 0.022(5) 0.054(7) 0.090(8)
C28A 0.180(11) 0.083(7) 0.079(6) 0.022(5) 0.054(7) 0.090(8)
O14A 0.071(2) 0.074(2) 0.066(2) 0.0439(19) -0.0033(19) -0.007(2)
O13A 0.071(2) 0.074(2) 0.066(2) 0.0439(19) -0.0033(19) -0.007(2)
O13 0.071(2) 0.074(2) 0.066(2) 0.0439(19) -0.0033(19) -0.007(2)
O14 0.071(2) 0.074(2) 0.066(2) 0.0439(19) -0.0033(19) -0.007(2)
O13B 0.071(2) 0.074(2) 0.066(2) 0.0439(19) -0.0033(19) -0.007(2)
O14B 0.071(2) 0.074(2) 0.066(2) 0.0439(19) -0.0033(19) -0.007(2)

loop_
_atom_type_symbol
_atom_type_description
_atom_type_scat_dispersion_real
_atom_type_scat_dispersion_imag
_atom_type_scat_source
C C 0.0033 0.0016 'International Tables Vol C Tables 4.2.6.8 and 6.1.1.4'
H H 0.0000 0.0000 'International Tables Vol C Tables 4.2.6.8 and 6.1.1.4'
N N 0.0061 0.0033 'International Tables Vol C Tables 4.2.6.8 and 6.1.1.4'
O O 0.0106 0.0060 'International Tables Vol C Tables 4.2.6.8 and 6.1.1.4'
Cu Cu 0.3201 1.2651 'International Tables Vol C Tables 4.2.6.8 and 6.1.1.4'
S S 0.1246 0.1234 'International Tables Vol C Tables 4.2.6.8 and 6.1.1.4'

loop_
_geom_angle_atom_site_label_1
_geom_angle_atom_site_label_2
_geom_angle_atom_site_label_3
_geom_angle
_geom_angle_site_symmetry_1
_geom_angle_site_symmetry_3
N3 Cu1 N3 180.0 2 .
N3 Cu1 N1 91.16(9) 2 2
N3 Cu1 N1 88.84(9) . 2
N3 Cu1 N1 88.84(9) 2 .
N3 Cu1 N1 91.16(9) . .
N1 Cu1 N1 180.0 2 .
N3 Cu1 O4 93.40(8) 2 .
N3 Cu1 O4 86.60(8) . .
N1 Cu1 O4 90.63(8) 2 .
N1 Cu1 O4 89.37(8) . .
N3 Cu1 O4 86.60(8) 2 2
N3 Cu1 O4 93.40(8) . 2
N1 Cu1 O4 89.37(8) 2 2
N1 Cu1 O4 90.63(8) . 2
O4 Cu1 O4 180.0 . 2
O11 Cu2 O10 156.64(8) . .
O11 Cu2 N2 89.53(9) . .
O10 Cu2 N2 88.25(9) . .
O11 Cu2 N6 88.47(8) . 2_564
O10 Cu2 N6 93.12(9) . 2_564
N2 Cu2 N6 177.67(9) . 2_564
O11 Cu2 O9 107.62(8) . .
O10 Cu2 O9 95.63(8) . .
N2 Cu2 O9 90.04(8) . .
N6 Cu2 O9 91.70(8) 2_564 .
O4 S1 O3 110.73(17) . .
O4 S1 O6 110.7(2) . .
O3 S1 O6 109.6(2) . .
O4 S1 O5 108.49(18) . .
O3 S1 O5 107.04(17) . .
O6 S1 O5 110.2(2) . .
O6A S1A O5A 111.8(17) . .
O6A S1A O3 120.7(13) . .
O5A S1A O3 100.2(10) . .
O6A S1A O4 110.4(11) . .
O5A S1A O4 103.2(9) . .
O3 S1A O4 108.8(8) . .
S1A O3 S1 20.9(5) . .
S1 O4 S1A 20.7(5) . .
S1 O4 Cu1 154.16(15) . .
S1A O4 Cu1 154.5(5) . .
Cu2 O9 H9A 122(2) . .
Cu2 O9 H9B 113(2) . .
H9A O9 H9B 108(3) . .
Cu2 O10 H10A 124(2) . .
Cu2 O10 H10B 118(2) . .
H10A O10 H10B 112(3) . .
C24 O11 Cu2 108.85(17) . .
C1 N1 C5 117.8(2) . .
C1 N1 Cu1 120.81(18) . .
C5 N1 Cu1 121.38(18) . .
C11 N2 C12 116.2(2) . .
C11 N2 Cu2 122.0(2) . .
C12 N2 Cu2 121.78(19) . .
C13 N3 C18 117.8(2) . .
C13 N3 Cu1 122.23(19) . .
C18 N3 Cu1 120.00(18) . .
C17 N4 C7 126.7(2) . .
C17 N4 H4N 118(2) . .
C7 N4 H4N 116(2) . .
C6 N5 C8 127.4(2) . .
C6 N5 H5N 117(2) . .
C8 N5 H5N 115(2) . .
C22 N6 C21 115.8(2) . .
C22 N6 Cu2 123.6(2) . 2_564
C21 N6 Cu2 120.35(18) . 2_564
N1 C1 C2 123.4(2) . .
N1 C1 H1 118.3 . .
C2 C1 H1 118.3 . .
C1 C2 C3 118.1(2) . .
C1 C2 C6 124.0(2) . .
C3 C2 C6 117.9(2) . .
C4 C3 C2 119.0(3) . .
C4 C3 H3 120.5 . .
C2 C3 H3 120.5 . .
C5 C4 C3 119.3(3) . .
C5 C4 H4 120.4 . .
C3 C4 H4 120.4 . .
N1 C5 C4 122.5(2) . .
N1 C5 H5 118.8 . .
C4 C5 H5 118.8 . .
O1 C6 N5 123.8(2) . .
O1 C6 C2 120.4(2) . .
N5 C6 C2 115.8(2) . .
C19 C7 C20 116.9(3) . .
C19 C7 N4 117.7(3) . .
C20 C7 N4 125.4(3) . .
C10 C8 C9 117.1(3) . .
C10 C8 N5 117.2(3) . .
C9 C8 N5 125.7(2) . .
C12 C9 C8 118.8(3) . .
C12 C9 H9 120.6 . .
C8 C9 H9 120.6 . .
C11 C10 C8 119.9(3) . .
C11 C10 H10 120.0 . .
C8 C10 H10 120.0 . .
N2 C11 C10 123.8(3) . .
N2 C11 H11 118.1 . .
C10 C11 H11 118.1 . .
N2 C12 C9 124.1(3) . .
N2 C12 H12 117.9 . .
C9 C12 H12 117.9 . .
N3 C13 C14 121.8(3) . .
N3 C13 H13 119.1 . .
C14 C13 H13 119.1 . .
C15 C14 C13 120.0(3) . .
C15 C14 H14 120.0 . .
C13 C14 H14 120.0 . .
C14 C15 C16 118.9(3) . .
C14 C15 H15 120.6 . .
C16 C15 H15 120.6 . .
C15 C16 C18 117.9(3) . .
C15 C16 C17 117.9(3) . .
C18 C16 C17 124.2(2) . .
O2 C17 N4 123.3(3) . .
O2 C17 C16 119.9(3) . .
N4 C17 C16 116.8(2) . .
N3 C18 C16 123.6(3) . .
N3 C18 H18 118.2 . .
C16 C18 H18 118.2 . .
C22 C19 C7 120.1(3) . .
C22 C19 H19 120.0 . .
C7 C19 H19 120.0 . .
C21 C20 C7 118.8(3) . .
C21 C20 H20 120.6 . .
C7 C20 H20 120.6 . .
N6 C21 C20 124.7(3) . .
N6 C21 H21 117.6 . .
C20 C21 H21 117.6 . .
N6 C22 C19 123.7(3) . .
N6 C22 H22 118.1 . .
C19 C22 H22 118.1 . .
O12 C24 O11 121.1(3) . .
O12 C24 C23 116.9(3) . .
O11 C24 C23 121.9(3) . .
O12 C24 C23A 133.3(6) . .
O11 C24 C23A 103.5(7) . .
C23 C24 C23A 24.6(9) . .
C24 C23 C25 108.9(4) . .
C24 C23 H23A 109.9 . .
C25 C23 H23A 109.9 . .
C24 C23 H23B 109.9 . .
C25 C23 H23B 109.9 . .
H23A C23 H23B 108.3 . .
C27 C25 C26 112.7(4) . .
C27 C25 C23 110.5(5) . .
C26 C25 C23 107.3(5) . .
C27 C25 H25 108.8 . .
C26 C25 H25 108.8 . .
C23 C25 H25 108.8 . .
C25 C26 H26A 109.5 . .
C25 C26 H26B 109.5 . .
H26A C26 H26B 109.5 . .
C25 C26 H26C 109.5 . .
H26A C26 H26C 109.5 . .
H26B C26 H26C 109.5 . .
C28 C27 C25 115.1(4) . .
C28 C27 H27A 108.5 . .
C25 C27 H27A 108.5 . .
C28 C27 H27B 108.5 . .
C25 C27 H27B 108.5 . .
H27A C27 H27B 107.5 . .
C27 C28 H14A 139(3) . .
C25A C23A C24 117.4(15) . .
C25A C23A H23C 107.9 . .
C24 C23A H23C 107.9 . .
C25A C23A H23D 107.9 . .
C24 C23A H23D 107.9 . .
H23C C23A H23D 107.2 . .
C23A C25A C27A 106.5(17) . .
C23A C25A C26A 114.9(19) . .
C27A C25A C26A 108.5(17) . .
C23A C25A H25A 108.9 . .
C27A C25A H25A 108.9 . .
C26A C25A H25A 108.9 . .
C25A C26A H26D 109.5 . .
C25A C26A H26E 109.5 . .
H26D C26A H26E 109.5 . .
C25A C26A H26F 109.5 . .
H26D C26A H26F 109.5 . .
H26E C26A H26F 109.5 . .
C28A C27A C25A 147(2) . .
C28A C27A H27C 100.1 . .
C25A C27A H27C 100.1 . .
C28A C27A H27D 100.1 . .
C25A C27A H27D 100.1 . .
H27C C27A H27D 104.2 . .
O14A C28A C27A 110(2) . .
O14A C28A O13A 119.2(17) . .
C27A C28A O13A 130(2) . .

loop_
_geom_bond_atom_site_label_1
_geom_bond_atom_site_label_2
_geom_bond_distance
_geom_bond_site_symmetry_2
Cu1 N3 2.060(2) 2
Cu1 N3 2.060(2) .
Cu1 N1 2.061(2) 2
Cu1 N1 2.061(2) .
Cu1 O4 2.4044(19) .
Cu1 O4 2.4045(19) 2
Cu2 O11 2.001(2) .
Cu2 O10 2.004(2) .
Cu2 N2 2.017(2) .
Cu2 N6 2.017(2) 2_564
Cu2 O9 2.1844(19) .
S1 O4 1.457(3) .
S1 O3 1.465(3) .
S1 O6 1.468(3) .
S1 O5 1.470(3) .
S1A O6A 1.44(2) .
S1A O5A 1.44(2) .
S1A O3 1.462(12) .
S1A O4 1.495(11) .
O1 C6 1.209(3) .
O2 C17 1.213(3) .
O9 H9A 0.850(17) .
O9 H9B 0.834(17) .
O10 H10A 0.825(17) .
O10 H10B 0.839(17) .
O11 C24 1.283(4) .
O12 C24 1.229(4) .
N1 C1 1.343(3) .
N1 C5 1.343(3) .
N2 C11 1.333(4) .
N2 C12 1.333(4) .
N3 C13 1.338(4) .
N3 C18 1.342(3) .
N4 C17 1.370(4) .
N4 C7 1.393(3) .
N4 H4N 0.876(18) .
N5 C6 1.367(3) .
N5 C8 1.392(3) .
N5 H5N 0.875(18) .
N6 C22 1.327(4) .
N6 C21 1.337(4) .
N6 Cu2 2.017(2) 2_564
C1 C2 1.383(4) .
C1 H1 0.9500 .
C2 C3 1.388(4) .
C2 C6 1.505(3) .
C3 C4 1.384(4) .
C3 H3 0.9500 .
C4 C5 1.379(4) .
C4 H4 0.9500 .
C5 H5 0.9500 .
C7 C19 1.383(4) .
C7 C20 1.386(4) .
C8 C10 1.383(4) .
C8 C9 1.386(4) .
C9 C12 1.384(4) .
C9 H9 0.9500 .
C10 C11 1.370(4) .
C10 H10 0.9500 .
C11 H11 0.9500 .
C12 H12 0.9500 .
C13 C14 1.381(5) .
C13 H13 0.9500 .
C14 C15 1.374(4) .
C14 H14 0.9500 .
C15 C16 1.380(4) .
C15 H15 0.9500 .
C16 C18 1.382(4) .
C16 C17 1.502(4) .
C18 H18 0.9500 .
C19 C22 1.371(4) .
C19 H19 0.9500 .
C20 C21 1.372(4) .
C20 H20 0.9500 .
C21 H21 0.9500 .
C22 H22 0.9500 .
C24 C23 1.519(8) .
C24 C23A 1.522(17) .
C23 C25 1.584(9) .
C23 H23A 0.9900 .
C23 H23B 0.9900 .
C25 C27 1.494(7) .
C25 C26 1.544(7) .
C25 H25 1.0000 .
C26 H26A 0.9800 .
C26 H26B 0.9800 .
C26 H26C 0.9800 .
C27 C28 1.463(7) .
C27 H27A 0.9900 .
C27 H27B 0.9900 .
C28 H14A 0.99(6) .
C23A C25A 1.45(2) .
C23A H23C 0.9900 .
C23A H23D 0.9900 .
C25A C27A 1.54(3) .
C25A C26A 1.56(3) .
C25A H25A 1.0000 .
C26A H26D 0.9800 .
C26A H26E 0.9800 .
C26A H26F 0.9800 .
C27A C28A 1.36(2) .
C27A H27C 0.9900 .
C27A H27D 0.9900 .
C28A O14A 1.22(2) .
C28A O13A 1.41(2) .
O14 H14A 0.83(2) .
O13B H14A 1.40(5) .
O14B H14A 0.99(6) .

loop_
_geom_hbond_atom_site_label_D
_geom_hbond_atom_site_label_H
_geom_hbond_atom_site_label_A
_geom_hbond_distance_DH
_geom_hbond_distance_HA
_geom_hbond_distance_DA
_geom_hbond_angle_DHA
_geom_hbond_site_symmetry_A
O9 H9A O11 0.850(17) 1.868(18) 2.708(3) 170(3) 2_464
O9 H9B O6 0.834(17) 1.855(18) 2.689(4) 178(3) 2_565
O9 H9B O6A 0.834(17) 1.89(3) 2.665(19) 154(3) 2_565
O10 H10A O5 0.825(17) 1.813(19) 2.630(3) 171(3) 2_565
O10 H10A O6A 0.825(17) 2.14(3) 2.82(2) 139(3) 2_565
O10 H10B O12 0.839(17) 1.822(18) 2.659(3) 175(3) 2_564
N4 H4N O3 0.876(18) 2.10(2) 2.954(3) 165(3) 2
N5 H5N O3 0.875(18) 2.14(2) 2.952(3) 154(3) 2
N5 H5N O5A 0.875(18) 2.35(3) 3.096(15) 143(3) 2
O14 H14A O13 0.83(2) 1.62(5) 2.240(8) 129(6) .

loop_
_geom_torsion_atom_site_label_1
_geom_torsion_atom_site_label_2
_geom_torsion_atom_site_label_3
_geom_torsion_atom_site_label_4
_geom_torsion
_geom_torsion_site_symmetry_1
O6A S1A O3 S1 58(2) .
O5A S1A O3 S1 -179(2) .
O4 S1A O3 S1 -70.9(14) .
O4 S1 O3 S1A 78.9(14) .
O6 S1 O3 S1A -43.5(14) .
O5 S1 O3 S1A -163.0(16) .
O3 S1 O4 S1A -75.9(15) .
O6 S1 O4 S1A 45.9(14) .
O5 S1 O4 S1A 166.9(16) .
O3 S1 O4 Cu1 37.2(4) .
O6 S1 O4 Cu1 159.0(3) .
O5 S1 O4 Cu1 -80.0(4) .
O6A S1A O4 S1 -60.8(19) .
O5A S1A O4 S1 180(2) .
O3 S1A O4 S1 73.8(15) .
O6A S1A O4 Cu1 -172.3(11) .
O5A S1A O4 Cu1 68.1(16) .
O3 S1A O4 Cu1 -37.7(19) .
N3 Cu1 O4 S1 19.1(3) 2
N3 Cu1 O4 S1 -160.9(3) .
N1 Cu1 O4 S1 -72.1(3) 2
N1 Cu1 O4 S1 107.9(3) .
O4 Cu1 O4 S1 176(17) 2
N3 Cu1 O4 S1A 68.0(13) 2
N3 Cu1 O4 S1A -112.0(13) .
N1 Cu1 O4 S1A -23.2(13) 2
N1 Cu1 O4 S1A 156.8(13) .
O4 Cu1 O4 S1A -135(18) 2
O10 Cu2 O11 C24 -16.8(3) .
N2 Cu2 O11 C24 -101.24(18) .
N6 Cu2 O11 C24 77.57(18) 2_564
O9 Cu2 O11 C24 168.86(17) .
N3 Cu1 N1 C1 -107.0(2) 2
N3 Cu1 N1 C1 73.0(2) .
N1 Cu1 N1 C1 -22(3) 2
O4 Cu1 N1 C1 159.6(2) .
O4 Cu1 N1 C1 -20.4(2) 2
N3 Cu1 N1 C5 72.6(2) 2
N3 Cu1 N1 C5 -107.4(2) .
N1 Cu1 N1 C5 158(3) 2
O4 Cu1 N1 C5 -20.8(2) .
O4 Cu1 N1 C5 159.2(2) 2
O11 Cu2 N2 C11 45.0(3) .
O10 Cu2 N2 C11 -111.8(3) .
N6 Cu2 N2 C11 14(2) 2_564
O9 Cu2 N2 C11 152.6(3) .
O11 Cu2 N2 C12 -138.3(2) .
O10 Cu2 N2 C12 65.0(2) .
N6 Cu2 N2 C12 -169(2) 2_564
O9 Cu2 N2 C12 -30.7(2) .
N3 Cu1 N3 C13 144(6) 2
N1 Cu1 N3 C13 -76.2(2) 2
N1 Cu1 N3 C13 103.8(2) .
O4 Cu1 N3 C13 14.5(2) .
O4 Cu1 N3 C13 -165.5(2) 2
N3 Cu1 N3 C18 -37(6) 2
N1 Cu1 N3 C18 102.8(2) 2
N1 Cu1 N3 C18 -77.2(2) .
O4 Cu1 N3 C18 -166.5(2) .
O4 Cu1 N3 C18 13.5(2) 2
C5 N1 C1 C2 -0.2(4) .
Cu1 N1 C1 C2 179.4(2) .
N1 C1 C2 C3 1.8(4) .
N1 C1 C2 C6 179.8(2) .
C1 C2 C3 C4 -2.1(4) .
C6 C2 C3 C4 179.7(3) .
C2 C3 C4 C5 1.0(4) .
C1 N1 C5 C4 -1.0(4) .
Cu1 N1 C5 C4 179.4(2) .
C3 C4 C5 N1 0.6(5) .
C8 N5 C6 O1 1.7(5) .
C8 N5 C6 C2 -178.7(3) .
C1 C2 C6 O1 -165.3(3) .
C3 C2 C6 O1 12.7(4) .
C1 C2 C6 N5 15.1(4) .
C3 C2 C6 N5 -166.9(3) .
C17 N4 C7 C19 -175.6(3) .
C17 N4 C7 C20 5.0(5) .
C6 N5 C8 C10 178.6(3) .
C6 N5 C8 C9 -1.6(5) .
C10 C8 C9 C12 -4.0(4) .
N5 C8 C9 C12 176.2(3) .
C9 C8 C10 C11 3.0(5) .
N5 C8 C10 C11 -177.2(4) .
C12 N2 C11 C10 -2.0(6) .
Cu2 N2 C11 C10 174.9(3) .
C8 C10 C11 N2 0.0(7) .
C11 N2 C12 C9 0.8(4) .
Cu2 N2 C12 C9 -176.1(2) .
C8 C9 C12 N2 2.2(4) .
C18 N3 C13 C14 0.9(5) .
Cu1 N3 C13 C14 179.8(3) .
N3 C13 C14 C15 -1.2(6) .
C13 C14 C15 C16 0.0(6) .
C14 C15 C16 C18 1.4(5) .
C14 C15 C16 C17 -177.8(3) .
C7 N4 C17 O2 3.0(5) .
C7 N4 C17 C16 -175.2(3) .
C15 C16 C17 O2 1.9(4) .
C18 C16 C17 O2 -177.3(3) .
C15 C16 C17 N4 -179.8(3) .
C18 C16 C17 N4 1.0(4) .
C13 N3 C18 C16 0.7(4) .
Cu1 N3 C18 C16 -178.3(2) .
C15 C16 C18 N3 -1.8(4) .
C17 C16 C18 N3 177.3(3) .
C20 C7 C19 C22 -1.2(6) .
N4 C7 C19 C22 179.3(4) .
C19 C7 C20 C21 0.4(5) .
N4 C7 C20 C21 179.8(3) .
C22 N6 C21 C20 -1.5(5) .
Cu2 N6 C21 C20 173.1(3) 2_564
C7 C20 C21 N6 1.0(5) .
C21 N6 C22 C19 0.6(6) .
Cu2 N6 C22 C19 -173.8(3) 2_564
C7 C19 C22 N6 0.8(7) .
Cu2 O11 C24 O12 5.3(3) .
Cu2 O11 C24 C23 -171.0(3) .
Cu2 O11 C24 C23A 171.2(10) .
O12 C24 C23 C25 102.4(4) .
O11 C24 C23 C25 -81.0(6) .
C23A C24 C23 C25 -35(2) .
C24 C23 C25 C27 -63.9(6) .
C24 C23 C25 C26 172.9(4) .
C26 C25 C27 C28 -83.3(6) .
C23 C25 C27 C28 156.6(5) .
O12 C24 C23A C25A 4(3) .
O11 C24 C23A C25A -159.6(19) .
C23 C24 C23A C25A 59.0(17) .
C24 C23A C25A C27A -133(2) .
C24 C23A C25A C26A 107(3) .
C23A C25A C27A C28A 62(4) .
C26A C25A C27A C28A -174(3) .
C25A C27A C28A O14A 31(4) .
C25A C27A C28A O13A -147(3) .
